data_1545661
loop_
_publ_author_name
'Xiao, Zheming'
'Li, Yayue'
'Gao, Shuanhu'

_publ_section_title
;
 Total Synthesis and Structural Determination of the Dimeric
 Tetrahydroxanthone Ascherxanthone A.
;
_journal_issue 7
_journal_name_full 'Organic letters'
_journal_page_first 1834
_journal_page_last 1837
_journal_paper_doi 10.1021/acs.orglett.7b00592
_journal_volume 19
_journal_year 2017
_chemical_formula_sum 'C18 H26 O5'
_chemical_formula_weight 322.39
_chemical_name_systematic
; 
 ? 
;
_space_group_IT_number 14
_symmetry_cell_setting monoclinic
_symmetry_space_group_name_Hall '-P 2ybc'
_symmetry_space_group_name_H-M 'P 1 21/c 1'
_atom_sites_solution_hydrogens geom
_atom_sites_solution_primary direct
_atom_sites_solution_secondary difmap
_audit_creation_method SHELXL-97
_cell_angle_alpha 90.00
_cell_angle_beta 104.1300(10)
_cell_angle_gamma 90.00
_cell_formula_units_Z 4
_cell_length_a 13.7608(4)
_cell_length_b 7.3158(2)
_cell_length_c 17.9639(5)
_cell_measurement_reflns_used 6567
_cell_measurement_temperature 296(2)
_cell_measurement_theta_max 26.26
_cell_measurement_theta_min 2.46
_cell_volume 1753.73(9)
_computing_structure_refinement 'SHELXL-97 (Sheldrick, 2008)'
_computing_structure_solution 'SHELXS-97 (Sheldrick, 2008)'
_diffrn_ambient_temperature 296(2)
_diffrn_measured_fraction_theta_full 1.000
_diffrn_measured_fraction_theta_max 1.000
_diffrn_measurement_device_type 'Bruker Smart Apex II CCD'
_diffrn_radiation_monochromator graphite
_diffrn_radiation_source 'fine-focus sealed tube'
_diffrn_radiation_type MoK\a
_diffrn_radiation_wavelength 0.71073
_diffrn_reflns_av_R_equivalents 0.0260
_diffrn_reflns_av_sigmaI/netI 0.0178
_diffrn_reflns_limit_h_max 15
_diffrn_reflns_limit_h_min -16
_diffrn_reflns_limit_k_max 8
_diffrn_reflns_limit_k_min -8
_diffrn_reflns_limit_l_max 21
_diffrn_reflns_limit_l_min -20
_diffrn_reflns_number 19838
_diffrn_reflns_theta_full 25.01
_diffrn_reflns_theta_max 25.01
_diffrn_reflns_theta_min 1.53
_exptl_absorpt_coefficient_mu 0.088
_exptl_absorpt_correction_T_max 0.9792
_exptl_absorpt_correction_T_min 0.9665
_exptl_absorpt_correction_type multi-scan
_exptl_absorpt_process_details sadabs
_exptl_crystal_colour colorless
_exptl_crystal_density_diffrn 1.221
_exptl_crystal_density_method 'not measured'
_exptl_crystal_description block
_exptl_crystal_F_000 696
_exptl_crystal_size_max 0.39
_exptl_crystal_size_mid 0.33
_exptl_crystal_size_min 0.24
_refine_diff_density_max 0.364
_refine_diff_density_min -0.227
_refine_diff_density_rms 0.033
_refine_ls_extinction_method none
_refine_ls_goodness_of_fit_ref 1.041
_refine_ls_hydrogen_treatment constr
_refine_ls_matrix_type full
_refine_ls_number_parameters 208
_refine_ls_number_reflns 3098
_refine_ls_number_restraints 0
_refine_ls_restrained_S_all 1.041
_refine_ls_R_factor_all 0.0556
_refine_ls_R_factor_gt 0.0442
_refine_ls_shift/su_max 0.000
_refine_ls_shift/su_mean 0.000
_refine_ls_structure_factor_coef Fsqd
_refine_ls_weighting_details 'calc w=1/[\s^2^(Fo^2^)+(0.0684P)^2^+0.5744P] where P=(Fo^2^+2Fc^2^)/3'
_refine_ls_weighting_scheme calc
_refine_ls_wR_factor_gt 0.1249
_refine_ls_wR_factor_ref 0.1358
_reflns_number_gt 2490
_reflns_number_total 3098
_reflns_threshold_expression >2sigma(I)
_cod_data_source_file ol7b00592_si_003.cif
_cod_data_source_block z
_cod_depositor_comments
;
The following automatic conversions were performed:

'_symmetry_cell_setting' value 'Monoclinic' changed to 'monoclinic'
according to
/home/data/users/saulius/crontab/automatic-downloads/rss-feeds/ACS/lib/dictionaries/cif_core.dic
dictionary named 'cif_core.dic' version 2.4.2 from 2011-04-26.

Automatic conversion script
Id: cif_fix_values 4973 2017-02-22 13:04:09Z antanas 

 Adding full bibliography for 1545661--1545663.cif.
;
_cod_original_sg_symbol_H-M P2(1)/c
_cod_database_code 1545661

loop_
_symmetry_equiv_pos_as_xyz
'x, y, z'
'-x, y+1/2, -z+1/2'
'-x, -y, -z'
'x, -y-1/2, z-1/2'

loop_
_atom_site_label
_atom_site_type_symbol
_atom_site_fract_x
_atom_site_fract_y
_atom_site_fract_z
_atom_site_U_iso_or_equiv
_atom_site_adp_type
_atom_site_occupancy
_atom_site_symmetry_multiplicity
_atom_site_calc_flag
_atom_site_refinement_flags
O1 O -0.05563(12) 0.8669(3) 0.41117(8) 0.0738(5) Uani 1 1 d .
O2 O 0.15377(11) 0.61333(18) 0.44307(7) 0.0596(4) Uani 1 1 d .
O3 O 0.50359(10) 1.3052(2) 0.42127(8) 0.0642(4) Uani 1 1 d .
O4 O 0.22298(9) 0.97993(18) 0.27648(6) 0.0481(3) Uani 1 1 d .
O5 O 0.05114(10) 0.89996(19) 0.33129(9) 0.0617(4) Uani 1 1 d .
C1 C -0.03399(14) 0.8069(3) 0.34375(11) 0.0587(5) Uani 1 1 d .
H1A H -0.0917 0.8289 0.3004 0.070 Uiso 1 1 calc R
C2 C -0.00900(16) 0.6065(3) 0.34876(13) 0.0675(6) Uani 1 1 d .
H2A H -0.0400 0.5449 0.3010 0.081 Uiso 1 1 calc R
H2B H -0.0317 0.5492 0.3902 0.081 Uiso 1 1 calc R
C3 C 0.10532(15) 0.5993(3) 0.36422(11) 0.0557(5) Uani 1 1 d .
H3A H 0.1271 0.4894 0.3416 0.067 Uiso 1 1 calc R
C4 C 0.12404(13) 0.7700(3) 0.32139(10) 0.0493(4) Uani 1 1 d .
H4A H 0.1079 0.7385 0.2667 0.059 Uiso 1 1 calc R
C5 C 0.22889(12) 0.8541(2) 0.34027(9) 0.0432(4) Uani 1 1 d .
C6 C 0.25515(14) 0.9616(3) 0.41479(10) 0.0497(5) Uani 1 1 d .
H6A H 0.2571 0.8796 0.4576 0.060 Uiso 1 1 calc R
H6B H 0.2038 1.0527 0.4144 0.060 Uiso 1 1 calc R
C7 C 0.35632(14) 1.0556(3) 0.42531(10) 0.0518(5) Uani 1 1 d .
H7A H 0.3642 1.1463 0.4657 0.062 Uiso 1 1 calc R
H7B H 0.4094 0.9661 0.4407 0.062 Uiso 1 1 calc R
C8 C 0.36503(12) 1.1464(2) 0.35243(9) 0.0426(4) Uani 1 1 d .
C9 C 0.43956(13) 1.2759(2) 0.35104(10) 0.0466(4) Uani 1 1 d .
C10 C 0.44628(13) 1.3633(2) 0.28421(10) 0.0488(4) Uani 1 1 d .
H10A H 0.4973 1.4470 0.2848 0.059 Uiso 1 1 calc R
C11 C 0.37565(13) 1.3247(3) 0.21594(10) 0.0477(4) Uani 1 1 d .
C12 C 0.30279(13) 1.1963(3) 0.21580(10) 0.0462(4) Uani 1 1 d .
H12A H 0.2561 1.1691 0.1702 0.055 Uiso 1 1 calc R
C13 C 0.29807(12) 1.1066(2) 0.28301(9) 0.0405(4) Uani 1 1 d .
C14 C 0.1531(2) 0.4488(4) 0.48364(16) 0.0900(8) Uani 1 1 d .
H14A H 0.1870 0.4667 0.5366 0.135 Uiso 1 1 calc R
H14B H 0.1868 0.3554 0.4619 0.135 Uiso 1 1 calc R
H14C H 0.0852 0.4122 0.4801 0.135 Uiso 1 1 calc R
C15 C -0.0876(2) 1.0525(4) 0.40811(17) 0.0932(8) Uani 1 1 d .
H15A H -0.1010 1.0859 0.4563 0.140 Uiso 1 1 calc R
H15B H -0.1475 1.0669 0.3679 0.140 Uiso 1 1 calc R
H15C H -0.0359 1.1299 0.3981 0.140 Uiso 1 1 calc R
C16 C 0.30527(16) 0.7081(3) 0.33503(12) 0.0613(5) Uani 1 1 d .
H16A H 0.3711 0.7608 0.3471 0.092 Uiso 1 1 calc R
H16B H 0.2905 0.6592 0.2839 0.092 Uiso 1 1 calc R
H16C H 0.3025 0.6119 0.3708 0.092 Uiso 1 1 calc R
C17 C 0.37898(17) 1.4252(3) 0.14351(12) 0.0663(6) Uani 1 1 d .
H17A H 0.4343 1.5090 0.1539 0.099 Uiso 1 1 calc R
H17B H 0.3176 1.4916 0.1252 0.099 Uiso 1 1 calc R
H17C H 0.3871 1.3391 0.1052 0.099 Uiso 1 1 calc R
C18 C 0.58036(19) 1.4365(4) 0.42641(15) 0.0856(8) Uani 1 1 d .
H18A H 0.6194 1.4439 0.4785 0.128 Uiso 1 1 calc R
H18B H 0.5510 1.5536 0.4106 0.128 Uiso 1 1 calc R
H18C H 0.6228 1.4012 0.3936 0.128 Uiso 1 1 calc R

loop_
_atom_site_aniso_label
_atom_site_aniso_U_11
_atom_site_aniso_U_22
_atom_site_aniso_U_33
_atom_site_aniso_U_23
_atom_site_aniso_U_13
_atom_site_aniso_U_12
O1 0.0755(10) 0.0933(12) 0.0570(9) 0.0040(8) 0.0241(7) -0.0066(9)
O2 0.0690(9) 0.0558(8) 0.0511(8) 0.0082(6) 0.0088(6) -0.0136(7)
O3 0.0601(8) 0.0717(9) 0.0542(8) -0.0029(7) 0.0012(6) -0.0245(7)
O4 0.0420(7) 0.0630(8) 0.0378(6) 0.0034(5) 0.0070(5) -0.0111(6)
O5 0.0435(7) 0.0638(9) 0.0807(10) 0.0124(7) 0.0209(7) -0.0042(6)
C1 0.0416(10) 0.0838(15) 0.0492(10) 0.0039(10) 0.0081(8) -0.0176(10)
C2 0.0637(13) 0.0759(15) 0.0611(13) -0.0032(11) 0.0115(10) -0.0304(11)
C3 0.0641(13) 0.0524(11) 0.0513(11) -0.0066(9) 0.0157(9) -0.0151(9)
C4 0.0492(10) 0.0571(11) 0.0414(9) -0.0035(8) 0.0105(8) -0.0092(9)
C5 0.0421(9) 0.0501(10) 0.0380(9) 0.0005(7) 0.0111(7) -0.0035(8)
C6 0.0558(11) 0.0551(11) 0.0399(9) -0.0018(8) 0.0148(8) -0.0095(9)
C7 0.0538(11) 0.0610(11) 0.0377(9) -0.0020(8) 0.0058(8) -0.0116(9)
C8 0.0391(9) 0.0482(10) 0.0405(9) -0.0017(7) 0.0099(7) 0.0006(8)
C9 0.0424(10) 0.0485(10) 0.0477(10) -0.0045(8) 0.0085(7) -0.0016(8)
C10 0.0439(10) 0.0472(10) 0.0581(11) 0.0007(8) 0.0178(8) -0.0037(8)
C11 0.0477(10) 0.0494(10) 0.0500(10) 0.0040(8) 0.0195(8) 0.0041(8)
C12 0.0417(9) 0.0586(11) 0.0389(9) 0.0001(8) 0.0108(7) 0.0025(8)
C13 0.0343(9) 0.0467(9) 0.0422(9) -0.0004(7) 0.0123(7) 0.0006(7)
C14 0.0964(19) 0.0774(16) 0.0898(18) 0.0321(14) 0.0105(14) -0.0164(14)
C15 0.093(2) 0.104(2) 0.0894(19) -0.0042(16) 0.0356(15) 0.0075(17)
C16 0.0593(12) 0.0608(12) 0.0644(12) -0.0055(10) 0.0164(10) 0.0051(10)
C17 0.0697(14) 0.0743(14) 0.0588(12) 0.0127(11) 0.0232(10) -0.0074(11)
C18 0.0793(16) 0.0906(18) 0.0763(16) -0.0033(13) -0.0016(12) -0.0428(14)

loop_
_atom_type_symbol
_atom_type_description
_atom_type_scat_dispersion_real
_atom_type_scat_dispersion_imag
_atom_type_scat_source
C C 0.0033 0.0016 'International Tables Vol C Tables 4.2.6.8 and 6.1.1.4'
H H 0.0000 0.0000 'International Tables Vol C Tables 4.2.6.8 and 6.1.1.4'
O O 0.0106 0.0060 'International Tables Vol C Tables 4.2.6.8 and 6.1.1.4'

loop_
_geom_angle_atom_site_label_1
_geom_angle_atom_site_label_2
_geom_angle_atom_site_label_3
_geom_angle
C1 O1 C15 113.46(19)
C14 O2 C3 113.29(17)
C9 O3 C18 118.00(16)
C13 O4 C5 117.62(12)
C1 O5 C4 109.48(15)
O1 C1 O5 110.33(16)
O1 C1 C2 110.55(18)
O5 C1 C2 106.95(17)
O1 C1 H1A 109.7
O5 C1 H1A 109.7
C2 C1 H1A 109.7
C1 C2 C3 104.72(16)
C1 C2 H2A 110.8
C3 C2 H2A 110.8
C1 C2 H2B 110.8
C3 C2 H2B 110.8
H2A C2 H2B 108.9
O2 C3 C4 110.50(15)
O2 C3 C2 113.06(17)
C4 C3 C2 99.99(16)
O2 C3 H3A 110.9
C4 C3 H3A 110.9
C2 C3 H3A 110.9
O5 C4 C3 105.87(15)
O5 C4 C5 111.07(15)
C3 C4 C5 119.02(16)
O5 C4 H4A 106.7
C3 C4 H4A 106.7
C5 C4 H4A 106.7
O4 C5 C16 107.61(14)
O4 C5 C6 108.76(14)
C16 C5 C6 113.58(15)
O4 C5 C4 102.19(13)
C16 C5 C4 109.50(15)
C6 C5 C4 114.37(14)
C5 C6 C7 110.92(14)
C5 C6 H6A 109.5
C7 C6 H6A 109.5
C5 C6 H6B 109.5
C7 C6 H6B 109.5
H6A C6 H6B 108.0
C8 C7 C6 110.95(14)
C8 C7 H7A 109.4
C6 C7 H7A 109.4
C8 C7 H7B 109.4
C6 C7 H7B 109.4
H7A C7 H7B 108.0
C13 C8 C9 117.00(15)
C13 C8 C7 120.96(16)
C9 C8 C7 122.03(15)
O3 C9 C10 124.30(16)
O3 C9 C8 113.53(15)
C10 C9 C8 122.18(16)
C9 C10 C11 119.30(17)
C9 C10 H10A 120.3
C11 C10 H10A 120.3
C12 C11 C10 119.46(16)
C12 C11 C17 120.58(17)
C10 C11 C17 119.96(17)
C11 C12 C13 120.68(16)
C11 C12 H12A 119.7
C13 C12 H12A 119.7
O4 C13 C8 122.65(15)
O4 C13 C12 116.03(15)
C8 C13 C12 121.32(16)
O2 C14 H14A 109.5
O2 C14 H14B 109.5
H14A C14 H14B 109.5
O2 C14 H14C 109.5
H14A C14 H14C 109.5
H14B C14 H14C 109.5
O1 C15 H15A 109.5
O1 C15 H15B 109.5
H15A C15 H15B 109.5
O1 C15 H15C 109.5
H15A C15 H15C 109.5
H15B C15 H15C 109.5
C5 C16 H16A 109.5
C5 C16 H16B 109.5
H16A C16 H16B 109.5
C5 C16 H16C 109.5
H16A C16 H16C 109.5
H16B C16 H16C 109.5
C11 C17 H17A 109.5
C11 C17 H17B 109.5
H17A C17 H17B 109.5
C11 C17 H17C 109.5
H17A C17 H17C 109.5
H17B C17 H17C 109.5
O3 C18 H18A 109.5
O3 C18 H18B 109.5
H18A C18 H18B 109.5
O3 C18 H18C 109.5
H18A C18 H18C 109.5
H18B C18 H18C 109.5

loop_
_geom_bond_atom_site_label_1
_geom_bond_atom_site_label_2
_geom_bond_distance
O1 C1 1.387(2)
O1 C15 1.424(3)
O2 C14 1.408(3)
O2 C3 1.414(2)
O3 C9 1.368(2)
O3 C18 1.414(3)
O4 C13 1.372(2)
O4 C5 1.457(2)
O5 C1 1.419(2)
O5 C4 1.424(2)
C1 C2 1.504(3)
C1 H1A 0.9800
C2 C3 1.530(3)
C2 H2A 0.9700
C2 H2B 0.9700
C3 C4 1.522(3)
C3 H3A 0.9800
C4 C5 1.528(2)
C4 H4A 0.9800
C5 C16 1.518(3)
C5 C6 1.518(2)
C6 C7 1.523(3)
C6 H6A 0.9700
C6 H6B 0.9700
C7 C8 1.499(2)
C7 H7A 0.9700
C7 H7B 0.9700
C8 C13 1.388(2)
C8 C9 1.401(2)
C9 C10 1.383(3)
C10 C11 1.395(3)
C10 H10A 0.9300
C11 C12 1.373(3)
C11 C17 1.505(3)
C12 C13 1.390(2)
C12 H12A 0.9300
C14 H14A 0.9600
C14 H14B 0.9600
C14 H14C 0.9600
C15 H15A 0.9600
C15 H15B 0.9600
C15 H15C 0.9600
C16 H16A 0.9600
C16 H16B 0.9600
C16 H16C 0.9600
C17 H17A 0.9600
C17 H17B 0.9600
C17 H17C 0.9600
C18 H18A 0.9600
C18 H18B 0.9600
C18 H18C 0.9600

loop_
_geom_torsion_atom_site_label_1
_geom_torsion_atom_site_label_2
_geom_torsion_atom_site_label_3
_geom_torsion_atom_site_label_4
_geom_torsion
C15 O1 C1 O5 66.5(2)
C15 O1 C1 C2 -175.37(19)
C4 O5 C1 O1 125.41(18)
C4 O5 C1 C2 5.1(2)
O1 C1 C2 C3 -102.33(19)
O5 C1 C2 C3 17.8(2)
C14 O2 C3 C4 -170.31(19)
C14 O2 C3 C2 78.6(2)
C1 C2 C3 O2 85.8(2)
C1 C2 C3 C4 -31.7(2)
C1 O5 C4 C3 -26.33(19)
C1 O5 C4 C5 -156.87(15)
O2 C3 C4 O5 -83.94(19)
C2 C3 C4 O5 35.43(18)
O2 C3 C4 C5 41.9(2)
C2 C3 C4 C5 161.24(16)
C13 O4 C5 C16 -77.83(18)
C13 O4 C5 C6 45.61(19)
C13 O4 C5 C4 166.89(14)
O5 C4 C5 O4 -70.44(16)
C3 C4 C5 O4 166.28(15)
O5 C4 C5 C16 175.67(15)
C3 C4 C5 C16 52.4(2)
O5 C4 C5 C6 46.9(2)
C3 C4 C5 C6 -76.4(2)
O4 C5 C6 C7 -60.99(19)
C16 C5 C6 C7 58.8(2)
C4 C5 C6 C7 -174.49(16)
C5 C6 C7 C8 45.1(2)
C6 C7 C8 C13 -14.2(2)
C6 C7 C8 C9 165.02(16)
C18 O3 C9 C10 1.5(3)
C18 O3 C9 C8 -178.66(19)
C13 C8 C9 O3 -178.90(16)
C7 C8 C9 O3 1.8(2)
C13 C8 C9 C10 0.9(3)
C7 C8 C9 C10 -178.34(17)
O3 C9 C10 C11 -178.95(17)
C8 C9 C10 C11 1.3(3)
C9 C10 C11 C12 -2.1(3)
C9 C10 C11 C17 177.10(18)
C10 C11 C12 C13 0.8(3)
C17 C11 C12 C13 -178.39(17)
C5 O4 C13 C8 -14.8(2)
C5 O4 C13 C12 166.15(14)
C9 C8 C13 O4 178.71(15)
C7 C8 C13 O4 -2.0(3)
C9 C8 C13 C12 -2.2(2)
C7 C8 C13 C12 177.02(16)
C11 C12 C13 O4 -179.49(15)
C11 C12 C13 C8 1.4(3)
